data_7056575
loop_
_publ_author_name
'Ghosh, Sirina'
'Das, Sarasija'
'Kumar, Neha Rani'
'Agrawal, Abhijeet R.'
'Zade, Sanjio S.'

_publ_section_title
;
 Effect of heteroatom (S/Se) juggling in donor-acceptor-donor (D-A-D)
 fused systems: synthesis and electrochemical polymerization
;
_journal_name_full 'New J. Chem.'
_journal_paper_doi 10.1039/C7NJ02394D
_journal_year 2017
_chemical_formula_moiety 'C22 H22 N4 S3'
_chemical_formula_sum 'C22 H22 N4 S3'
_chemical_formula_weight 438.62
_chemical_name_systematic SbdtS
_space_group_IT_number 15
_symmetry_cell_setting monoclinic
_symmetry_space_group_name_Hall '-C 2yc'
_symmetry_space_group_name_H-M 'C 1 2/c 1'
_atom_sites_solution_hydrogens geom
_atom_sites_solution_primary direct
_atom_sites_solution_secondary difmap
_audit_creation_method SHELXL-97
_audit_update_record
;
2015-07-14 deposited with the CCDC.
2017-08-31 downloaded from the CCDC.
;
_cell_angle_alpha 90.00
_cell_angle_beta 111.545(4)
_cell_angle_gamma 90.00
_cell_formula_units_Z 8
_cell_length_a 20.6742(8)
_cell_length_b 14.3417(5)
_cell_length_c 16.3414(7)
_cell_measurement_temperature 293(2)
_cell_volume 4506.7(3)
_computing_structure_refinement 'SHELXL-97 (Sheldrick, 1997)'
_computing_structure_solution 'SHELXS-97 (Sheldrick, 1990)'
_diffrn_ambient_temperature 293(2)
_diffrn_measured_fraction_theta_full 0.996
_diffrn_measured_fraction_theta_max 0.996
_diffrn_measurement_device_type 'SuperNova, Dual, Cu at zero, Eos'
_diffrn_measurement_method '\w scans'
_diffrn_radiation_monochromator graphite
_diffrn_radiation_source 'fine-focus sealed tube'
_diffrn_radiation_type CuK\a
_diffrn_radiation_wavelength 1.54184
_diffrn_reflns_av_R_equivalents 0.0000
_diffrn_reflns_av_sigmaI/netI 0.0251
_diffrn_reflns_limit_h_max 22
_diffrn_reflns_limit_h_min -24
_diffrn_reflns_limit_k_max 17
_diffrn_reflns_limit_k_min 0
_diffrn_reflns_limit_l_max 19
_diffrn_reflns_limit_l_min 0
_diffrn_reflns_number 3945
_diffrn_reflns_theta_full 66.39
_diffrn_reflns_theta_max 66.39
_diffrn_reflns_theta_min 4.28
_exptl_absorpt_coefficient_mu 3.123
_exptl_absorpt_correction_T_max 0.755
_exptl_absorpt_correction_T_min 0.496
_exptl_absorpt_correction_type multi-scan
_exptl_crystal_colour yellow
_exptl_crystal_density_diffrn 1.293
_exptl_crystal_density_method 'not measured'
_exptl_crystal_description needle
_exptl_crystal_F_000 1840
_exptl_crystal_size_max 0.58
_exptl_crystal_size_mid 0.2
_exptl_crystal_size_min 0.09
_refine_diff_density_max 0.223
_refine_diff_density_min -0.242
_refine_diff_density_rms 0.054
_refine_ls_extinction_method none
_refine_ls_goodness_of_fit_ref 1.083
_refine_ls_hydrogen_treatment mixed
_refine_ls_matrix_type full
_refine_ls_number_parameters 264
_refine_ls_number_reflns 3945
_refine_ls_number_restraints 0
_refine_ls_restrained_S_all 1.083
_refine_ls_R_factor_all 0.0431
_refine_ls_R_factor_gt 0.0386
_refine_ls_shift/su_max 0.000
_refine_ls_shift/su_mean 0.000
_refine_ls_structure_factor_coef Fsqd
_refine_ls_weighting_details 'calc w=1/[\s^2^(Fo^2^)+(0.0814P)^2^+0.8943P] where P=(Fo^2^+2Fc^2^)/3'
_refine_ls_weighting_scheme calc
_refine_ls_wR_factor_gt 0.1189
_refine_ls_wR_factor_ref 0.1245
_reflns_number_gt 3464
_reflns_number_total 3945
_reflns_threshold_expression >2sigma(I)
_cod_data_source_file c7nj02394d2.cif
_cod_data_source_block ssz_sg_butyl
_cod_original_sg_symbol_H-M 'C 2/c'
_cod_database_code 7056575

loop_
_symmetry_equiv_pos_as_xyz
'x, y, z'
'-x, y, -z+1/2'
'x+1/2, y+1/2, z'
'-x+1/2, y+1/2, -z+1/2'
'-x, -y, -z'
'x, -y, z-1/2'
'-x+1/2, -y+1/2, -z'
'x+1/2, -y+1/2, z-1/2'

loop_
_atom_site_label
_atom_site_type_symbol
_atom_site_fract_x
_atom_site_fract_y
_atom_site_fract_z
_atom_site_U_iso_or_equiv
_atom_site_adp_type
_atom_site_occupancy
_atom_site_symmetry_multiplicity
_atom_site_calc_flag
_atom_site_refinement_flags
S1 S 0.15426(3) 0.88714(4) 0.28630(3) 0.04911(17) Uani 1 1 d .
S2 S -0.11816(2) 0.44575(4) -0.00829(3) 0.04560(17) Uani 1 1 d .
S3 S -0.08878(3) 0.80991(4) 0.03511(4) 0.05357(18) Uani 1 1 d .
N3 N -0.09528(8) 0.69662(13) 0.03509(11) 0.0446(4) Uani 1 1 d .
N1 N 0.15944(7) 0.62177(12) 0.29823(10) 0.0380(4) Uani 1 1 d .
N2 N 0.05944(8) 0.45279(11) 0.17721(10) 0.0384(3) Uani 1 1 d .
C1 C 0.19052(10) 0.54968(15) 0.36393(12) 0.0417(4) Uani 1 1 d .
H1A H 0.1612 0.4946 0.3486 0.050 Uiso 1 1 calc R
H1B H 0.1917 0.5716 0.4206 0.050 Uiso 1 1 calc R
C20 C 0.17966(9) 0.71351(15) 0.31823(12) 0.0395(4) Uani 1 1 d .
N4 N -0.01168(9) 0.82415(12) 0.11042(12) 0.0471(4) Uani 1 1 d .
C15 C 0.01166(9) 0.73946(13) 0.13809(12) 0.0362(4) Uani 1 1 d .
C14 C -0.03578(9) 0.66579(13) 0.09518(11) 0.0356(4) Uani 1 1 d .
C5 C 0.12408(10) 0.39820(14) 0.20451(13) 0.0418(4) Uani 1 1 d .
H5A H 0.1632 0.4403 0.2290 0.050 Uiso 1 1 calc R
H5B H 0.1280 0.3691 0.1529 0.050 Uiso 1 1 calc R
C19 C 0.23516(10) 0.75996(16) 0.38440(13) 0.0470(5) Uani 1 1 d .
H19 H 0.2713 0.7304 0.4286 0.056 Uiso 1 1 calc R
C21 C 0.09562(9) 0.62284(13) 0.22788(11) 0.0347(4) Uani 1 1 d .
C22 C 0.05057(9) 0.54875(13) 0.17817(11) 0.0344(4) Uani 1 1 d .
C17 C 0.13109(9) 0.77252(14) 0.26135(12) 0.0388(4) Uani 1 1 d .
C18 C 0.22787(11) 0.85330(18) 0.37385(14) 0.0521(5) Uani 1 1 d .
H18 H 0.2595 0.8956 0.4103 0.063 Uiso 1 1 calc R
C16 C 0.07697(9) 0.71619(14) 0.20488(11) 0.0368(4) Uani 1 1 d .
C13 C -0.01532(9) 0.57175(13) 0.11523(12) 0.0353(4) Uani 1 1 d .
C6 C 0.12866(11) 0.32280(16) 0.27202(14) 0.0501(5) Uani 1 1 d .
H6A H 0.1333 0.3517 0.3276 0.060 Uiso 1 1 calc R
H6B H 0.0861 0.2865 0.2522 0.060 Uiso 1 1 calc R
C12 C -0.04581(9) 0.48671(14) 0.07669(11) 0.0376(4) Uani 1 1 d .
C11 C -0.08491(12) 0.33354(16) 0.00955(14) 0.0507(5) Uani 1 1 d .
H11 H -0.1080 0.2824 -0.0233 0.061 Uiso 1 1 calc R
C3 C 0.29842(13) 0.4605(2) 0.45230(16) 0.0634(6) Uani 1 1 d .
H3A H 0.3016 0.4944 0.5050 0.076 Uiso 1 1 calc R
H3B H 0.2695 0.4061 0.4480 0.076 Uiso 1 1 calc R
C7 C 0.19012(15) 0.25880(19) 0.2856(2) 0.0702(7) Uani 1 1 d .
H7A H 0.1830 0.2261 0.2310 0.084 Uiso 1 1 calc R
H7B H 0.2318 0.2964 0.2994 0.084 Uiso 1 1 calc R
C9 C -0.00025(10) 0.41677(14) 0.11392(13) 0.0410(4) Uani 1 1 d .
C10 C -0.02206(12) 0.32730(15) 0.07599(14) 0.0485(5) Uani 1 1 d .
H10 H 0.0032 0.2725 0.0942 0.058 Uiso 1 1 calc R
C2 C 0.26401(10) 0.52260(16) 0.37226(13) 0.0486(5) Uani 1 1 d .
H2A H 0.2916 0.5785 0.3776 0.058 Uiso 1 1 calc R
H2B H 0.2622 0.4898 0.3195 0.058 Uiso 1 1 calc R
C4 C 0.37044(16) 0.4290(2) 0.4606(2) 0.0822(9) Uani 1 1 d .
H4A H 0.3668 0.3853 0.4147 0.123 Uiso 1 1 calc R
H4B H 0.3930 0.3998 0.5168 0.123 Uiso 1 1 calc R
H4C H 0.3971 0.4821 0.4557 0.123 Uiso 1 1 calc R
C8 C 0.2014(2) 0.1880(3) 0.3579(3) 0.1019(12) Uani 1 1 d .
H8A H 0.1590 0.1545 0.3479 0.153 Uiso 1 1 calc R
H8B H 0.2153 0.2193 0.4136 0.153 Uiso 1 1 calc R
H8C H 0.2371 0.1450 0.3582 0.153 Uiso 1 1 calc R

loop_
_atom_site_aniso_label
_atom_site_aniso_U_11
_atom_site_aniso_U_22
_atom_site_aniso_U_33
_atom_site_aniso_U_23
_atom_site_aniso_U_13
_atom_site_aniso_U_12
S1 0.0489(3) 0.0437(3) 0.0490(3) -0.0045(2) 0.0112(2) -0.0083(2)
S2 0.0411(3) 0.0508(3) 0.0416(3) -0.01053(19) 0.0113(2) -0.0071(2)
S3 0.0398(3) 0.0452(3) 0.0595(3) 0.0078(2) -0.0009(2) 0.0075(2)
N3 0.0345(8) 0.0466(10) 0.0447(9) 0.0000(7) 0.0050(7) 0.0029(7)
N1 0.0301(7) 0.0449(9) 0.0338(7) 0.0021(6) 0.0055(6) 0.0021(6)
N2 0.0372(8) 0.0373(8) 0.0398(8) 0.0010(6) 0.0132(6) 0.0019(6)
C1 0.0402(10) 0.0497(11) 0.0317(9) 0.0061(7) 0.0090(7) 0.0054(8)
C20 0.0319(9) 0.0478(11) 0.0360(9) 0.0003(8) 0.0091(7) -0.0017(8)
N4 0.0393(8) 0.0388(9) 0.0514(9) 0.0049(7) 0.0030(7) 0.0023(7)
C15 0.0307(8) 0.0391(10) 0.0346(9) 0.0008(7) 0.0072(7) 0.0013(7)
C14 0.0296(8) 0.0417(10) 0.0334(8) -0.0008(7) 0.0091(7) 0.0019(7)
C5 0.0420(10) 0.0426(10) 0.0416(10) 0.0038(8) 0.0164(8) 0.0090(8)
C19 0.0342(9) 0.0626(13) 0.0374(10) -0.0048(8) 0.0052(8) -0.0051(9)
C21 0.0292(8) 0.0428(10) 0.0301(8) 0.0008(7) 0.0086(7) 0.0009(7)
C22 0.0338(8) 0.0385(9) 0.0321(8) 0.0016(7) 0.0135(7) 0.0023(7)
C17 0.0331(9) 0.0437(10) 0.0359(9) -0.0003(8) 0.0084(7) -0.0026(8)
C18 0.0423(10) 0.0641(14) 0.0462(11) -0.0125(10) 0.0118(9) -0.0142(10)
C16 0.0324(8) 0.0407(10) 0.0338(9) 0.0005(7) 0.0081(7) 0.0019(7)
C13 0.0311(8) 0.0402(9) 0.0342(9) -0.0018(7) 0.0115(7) -0.0017(7)
C6 0.0538(12) 0.0472(11) 0.0494(11) 0.0087(9) 0.0191(9) 0.0086(10)
C12 0.0350(9) 0.0421(10) 0.0358(9) -0.0037(7) 0.0132(7) -0.0032(7)
C11 0.0558(12) 0.0458(11) 0.0532(11) -0.0127(9) 0.0233(10) -0.0106(9)
C3 0.0594(14) 0.0675(15) 0.0510(12) 0.0112(11) 0.0060(10) 0.0224(12)
C7 0.0709(17) 0.0595(15) 0.0782(18) 0.0225(13) 0.0252(14) 0.0228(13)
C9 0.0419(10) 0.0420(10) 0.0405(9) -0.0015(8) 0.0168(8) -0.0027(8)
C10 0.0558(12) 0.0382(10) 0.0545(12) -0.0044(8) 0.0237(10) -0.0019(9)
C2 0.0387(10) 0.0572(12) 0.0437(10) 0.0065(9) 0.0078(8) 0.0099(9)
C4 0.0684(17) 0.0825(19) 0.0759(18) 0.0123(15) 0.0032(14) 0.0390(15)
C8 0.102(2) 0.084(2) 0.102(3) 0.045(2) 0.016(2) 0.0292(19)

loop_
_atom_type_symbol
_atom_type_description
_atom_type_scat_dispersion_real
_atom_type_scat_dispersion_imag
_atom_type_scat_source
C C 0.0181 0.0091 'International Tables Vol C Tables 4.2.6.8 and 6.1.1.4'
H H 0.0000 0.0000 'International Tables Vol C Tables 4.2.6.8 and 6.1.1.4'
N N 0.0311 0.0180 'International Tables Vol C Tables 4.2.6.8 and 6.1.1.4'
S S 0.3331 0.5567 'International Tables Vol C Tables 4.2.6.8 and 6.1.1.4'

loop_
_geom_angle_atom_site_label_1
_geom_angle_atom_site_label_2
_geom_angle_atom_site_label_3
_geom_angle
C17 S1 C18 90.67(10)
C12 S2 C11 90.44(10)
N4 S3 N3 100.53(9)
C14 N3 S3 106.02(13)
C20 N1 C21 107.24(16)
C20 N1 C1 119.16(15)
C21 N1 C1 129.91(17)
C9 N2 C22 107.02(15)
C9 N2 C5 119.27(16)
C22 N2 C5 129.30(16)
N1 C1 C2 113.66(16)
C17 C20 N1 110.03(16)
C17 C20 C19 114.19(19)
N1 C20 C19 135.68(18)
C15 N4 S3 106.01(14)
N4 C15 C16 126.77(17)
N4 C15 C14 114.21(16)
C16 C15 C14 119.01(17)
N3 C14 C13 126.98(17)
N3 C14 C15 113.23(17)
C13 C14 C15 119.69(16)
N2 C5 C6 113.95(16)
C18 C19 C20 110.26(19)
N1 C21 C16 108.31(16)
N1 C21 C22 132.22(17)
C16 C21 C22 119.45(15)
N2 C22 C13 108.62(16)
N2 C22 C21 132.24(17)
C13 C22 C21 119.12(16)
C20 C17 C16 107.16(18)
C20 C17 S1 110.88(14)
C16 C17 S1 141.85(15)
C19 C18 S1 113.96(16)
C21 C16 C17 107.23(15)
C21 C16 C15 121.06(16)
C17 C16 C15 131.63(18)
C12 C13 C22 106.06(17)
C12 C13 C14 132.37(17)
C22 C13 C14 121.17(17)
C7 C6 C5 111.18(19)
C9 C12 C13 108.43(16)
C9 C12 S2 111.24(15)
C13 C12 S2 139.98(15)
C10 C11 S2 113.61(16)
C4 C3 C2 112.6(2)
C8 C7 C6 113.7(3)
C12 C9 N2 109.87(17)
C12 C9 C10 114.46(18)
N2 C9 C10 135.50(19)
C11 C10 C9 110.25(19)
C1 C2 C3 111.16(18)

loop_
_geom_bond_atom_site_label_1
_geom_bond_atom_site_label_2
_geom_bond_distance
S1 C17 1.719(2)
S1 C18 1.732(2)
S2 C12 1.7279(18)
S2 C11 1.732(2)
S3 N4 1.6299(17)
S3 N3 1.6304(19)
N3 C14 1.336(2)
N1 C20 1.383(3)
N1 C21 1.396(2)
N1 C1 1.459(2)
N2 C9 1.386(3)
N2 C22 1.389(2)
N2 C5 1.470(2)
C1 C2 1.525(3)
C20 C17 1.380(3)
C20 C19 1.421(3)
N4 C15 1.324(3)
C15 C16 1.429(2)
C15 C14 1.437(3)
C14 C13 1.416(3)
C5 C6 1.523(3)
C19 C18 1.351(3)
C21 C16 1.406(3)
C21 C22 1.449(3)
C22 C13 1.412(3)
C17 C16 1.413(3)
C13 C12 1.411(3)
C6 C7 1.516(3)
C12 C9 1.358(3)
C11 C10 1.356(3)
C3 C4 1.513(4)
C3 C2 1.526(3)
C7 C8 1.511(4)
C9 C10 1.424(3)
